data_7713989
loop_
_publ_author_name
'P\'erez, Ana Laura'
'Kemmerer, Axel'
'Zapata, Alejandro J.'
'Sartoris, Rosana'
'Gonzalez, Pablo'
'Urteaga, Raul'
'Baggio, Ricardo'
'Suarez, Sebastian'
'Ramos, Carlos'
'Dalosto, Sergio'
'Rizzi, Alberto C.'
'Brondino, Carlos D.'

_publ_section_title
;
 Synthesis, structure, and characterisation of a ferromagnetically coupled
 dinuclear complex containing Co(II) ions in high spin configuration and
 thiodiacetate and phenanthroline as ligands and of a series of
 isomorphous heterodinuclear complexes containing different Co:Zn ratios
;
_journal_name_full 'Dalton Transactions'
_journal_paper_doi 10.1039/D3DT02115G
_journal_year 2023
_chemical_formula_sum 'C36 H30 Co0.51 N4 O12 S3 Zn1.49'
_chemical_formula_weight 934.34
_space_group_crystal_system monoclinic
_space_group_IT_number 15
_space_group_name_Hall '-C 2yc'
_space_group_name_H-M_alt 'C 1 2/c 1'
_atom_sites_solution_hydrogens mixed
_audit_creation_method SHELXL-2018/3
_audit_update_record
;
2023-08-03 deposited with the CCDC.	2023-09-18 downloaded from the CCDC.
;
_cell_angle_alpha 90
_cell_angle_beta 106.473(2)
_cell_angle_gamma 90
_cell_formula_units_Z 4
_cell_length_a 19.4449(4)
_cell_length_b 14.3870(3)
_cell_length_c 13.5165(3)
_cell_measurement_reflns_used 4073
_cell_measurement_temperature 293(2)
_cell_measurement_theta_max 71.5374
_cell_measurement_theta_min 4.7573
_cell_volume 3626.08(14)
_computing_cell_refinement 'CrysAlisPro 1.171.41.95a (Rigaku OD, 2021)'
_computing_data_collection 'CrysAlisPro 1.171.41.95a (Rigaku OD, 2021)'
_computing_data_reduction 'CrysAlisPro 1.171.41.95a (Rigaku OD, 2021)'
_computing_molecular_graphics 'Olex2 1.5 (Dolomanov et al., 2009)'
_computing_publication_material 'Olex2 1.5 (Dolomanov et al., 2009)'
_computing_structure_refinement 'SHELXL-2018/3 (Sheldrick, 2018)'
_computing_structure_solution 'SHELXS  (Sheldrick, 2008)'
_diffrn_ambient_temperature 293(2)
_diffrn_measured_fraction_theta_full 0.997
_diffrn_measured_fraction_theta_max 0.899
_diffrn_measurement_device 'four-circle diffractometer'
_diffrn_measurement_device_type 'Xcalibur, Eos, Gemini'
_diffrn_measurement_method '\w scans'
_diffrn_radiation_type MoK\a
_diffrn_radiation_wavelength 0.71073
_diffrn_reflns_av_R_equivalents 0.0443
_diffrn_reflns_av_unetI/netI 0.0363
_diffrn_reflns_Laue_measured_fraction_full 0.997
_diffrn_reflns_Laue_measured_fraction_max 0.899
_diffrn_reflns_limit_h_max 26
_diffrn_reflns_limit_h_min -26
_diffrn_reflns_limit_k_max 19
_diffrn_reflns_limit_k_min -18
_diffrn_reflns_limit_l_max 17
_diffrn_reflns_limit_l_min -15
_diffrn_reflns_number 19602
_diffrn_reflns_point_group_measured_fraction_full 0.997
_diffrn_reflns_point_group_measured_fraction_max 0.899
_diffrn_reflns_theta_full 25.000
_diffrn_reflns_theta_max 29.116
_diffrn_reflns_theta_min 3.571
_exptl_absorpt_coefficient_mu 1.466
_exptl_absorpt_correction_type multi-scan
_exptl_absorpt_process_details
;
CrysAlisPro 1.171.41.95a (Rigaku Oxford Diffraction, 2021)
Empirical absorption correction using spherical harmonics,
implemented in SCALE3 ABSPACK scaling algorithm.
;
_exptl_crystal_colour blue
_exptl_crystal_density_diffrn 1.711
_exptl_crystal_description block
_exptl_crystal_F_000 1906
_exptl_crystal_size_max 0.38
_exptl_crystal_size_mid 0.26
_exptl_crystal_size_min 0.19
_exptl_transmission_factor_max 0.19
_exptl_transmission_factor_min 0.13
_refine_diff_density_max 0.312
_refine_diff_density_min -0.465
_refine_diff_density_rms 0.073
_refine_ls_extinction_method none
_refine_ls_goodness_of_fit_ref 1.046
_refine_ls_hydrogen_treatment mixed
_refine_ls_matrix_type full
_refine_ls_number_parameters 262
_refine_ls_number_reflns 4389
_refine_ls_number_restraints 1
_refine_ls_restrained_S_all 1.046
_refine_ls_R_factor_all 0.0412
_refine_ls_R_factor_gt 0.0307
_refine_ls_shift/su_max 0.001
_refine_ls_shift/su_mean 0.000
_refine_ls_structure_factor_coef Fsqd
_refine_ls_weighting_details 'w=1/[\s^2^(Fo^2^)+(0.0273P)^2^+2.7546P] where P=(Fo^2^+2Fc^2^)/3'
_refine_ls_weighting_scheme calc
_refine_ls_wR_factor_gt 0.0652
_refine_ls_wR_factor_ref 0.0704
_reflns_Friedel_coverage 0.000
_reflns_number_gt 3700
_reflns_number_total 4389
_reflns_threshold_expression 'I > 2\s(I)'
_cod_data_source_file d3dt02115g2.cif
_cod_data_source_block TMP
_cod_original_cell_volume 3626.09(15)
_cod_original_sg_symbol_H-M 'C 2/c'
_cod_database_code 7713989
_shelx_shelxl_version_number 2018/3
_shelx_space_group_comment
;
The symmetry employed for this shelxl refinement is uniquely defined
by the following loop, which should always be used as a source of
symmetry information in preference to the above space-group names.
They are only intended as comments.
;

loop_
_space_group_symop_operation_xyz
'x, y, z'
'-x, y, -z+1/2'
'x+1/2, y+1/2, z'
'-x+1/2, y+1/2, -z+1/2'
'-x, -y, -z'
'x, -y, z-1/2'
'-x+1/2, -y+1/2, -z'
'x+1/2, -y+1/2, z-1/2'

loop_
_atom_site_label
_atom_site_type_symbol
_atom_site_fract_x
_atom_site_fract_y
_atom_site_fract_z
_atom_site_U_iso_or_equiv
_atom_site_adp_type
_atom_site_occupancy
_atom_site_site_symmetry_order
_atom_site_calc_flag
_atom_site_refinement_flags_posn
_atom_site_refinement_flags_adp
_atom_site_refinement_flags_occupancy
_atom_site_disorder_assembly
_atom_site_disorder_group
Co1 Co 0.20943(2) 0.16466(2) 0.03610(2) 0.01667(9) Uani 0.253(11) 1 d . . P . .
Zn1 Zn 0.20943(2) 0.16466(2) 0.03610(2) 0.01667(9) Uani 0.747(11) 1 d . . P . .
S1A S 0.17287(3) 0.18705(3) 0.20971(4) 0.02282(13) Uani 1 1 d . . . . .
O1A O 0.30024(7) 0.11816(9) 0.14163(10) 0.0238(3) Uani 1 1 d . . . . .
O2A O 0.36365(7) 0.06514(11) 0.29324(10) 0.0311(3) Uani 1 1 d . . . . .
O3A O 0.23726(7) 0.30527(9) 0.07093(10) 0.0199(3) Uani 1 1 d . . . . .
O4A O 0.29061(8) 0.40346(10) 0.19716(11) 0.0332(4) Uani 1 1 d . . . . .
C1A C 0.30896(10) 0.10288(13) 0.23575(14) 0.0213(4) Uani 1 1 d . . . . .
C2A C 0.25108(11) 0.12761(14) 0.28719(15) 0.0264(4) Uani 1 1 d . . . . .
H2AA H 0.272772 0.166075 0.346808 0.032 Uiso 1 1 calc R U . . .
H2AB H 0.235430 0.070577 0.312411 0.032 Uiso 1 1 calc R U . . .
C3A C 0.19863(11) 0.30776(14) 0.22398(16) 0.0266(4) Uani 1 1 d . . . . .
H3AA H 0.155303 0.345072 0.205570 0.032 Uiso 1 1 calc R U . . .
H3AB H 0.222527 0.319233 0.296295 0.032 Uiso 1 1 calc R U . . .
C4A C 0.24742(10) 0.34198(12) 0.16110(15) 0.0202(4) Uani 1 1 d . . . . .
N1 N 0.10135(8) 0.19188(10) -0.04866(12) 0.0190(3) Uani 1 1 d . . . . .
N2 N 0.17037(8) 0.02886(10) 0.00061(12) 0.0186(3) Uani 1 1 d . . . . .
C1 C 0.06772(11) 0.27283(13) -0.06946(16) 0.0254(4) Uani 1 1 d . . . . .
H1A H 0.093887 0.327190 -0.049665 0.030 Uiso 1 1 calc R U . . .
C2 C -0.00546(11) 0.27960(15) -0.11994(17) 0.0305(5) Uani 1 1 d . . . . .
H2A H -0.027375 0.337546 -0.132916 0.037 Uiso 1 1 calc R U . . .
C3 C -0.04476(10) 0.20024(15) -0.15023(16) 0.0272(4) Uani 1 1 d . . . . .
H3A H -0.093522 0.203962 -0.184038 0.033 Uiso 1 1 calc R U . . .
C4 C -0.01090(10) 0.11313(13) -0.12985(14) 0.0208(4) Uani 1 1 d . . . . .
C5 C -0.04744(10) 0.02660(15) -0.15857(15) 0.0262(4) Uani 1 1 d . . . . .
H5A H -0.096375 0.026453 -0.191796 0.031 Uiso 1 1 calc R U . . .
C6 C -0.01175(11) -0.05465(15) -0.13803(15) 0.0264(4) Uani 1 1 d . . . . .
H6A H -0.036433 -0.109992 -0.158376 0.032 Uiso 1 1 calc R U . . .
C7 C 0.06347(11) -0.05762(13) -0.08547(14) 0.0216(4) Uani 1 1 d . . . . .
C8 C 0.10276(12) -0.14035(14) -0.06148(16) 0.0276(5) Uani 1 1 d . . . . .
H8A H 0.080794 -0.197283 -0.082441 0.033 Uiso 1 1 calc R U . . .
C9 C 0.17339(12) -0.13666(14) -0.00722(16) 0.0284(5) Uani 1 1 d . . . . .
H9A H 0.199965 -0.191113 0.009123 0.034 Uiso 1 1 calc R U . . .
C10 C 0.20574(11) -0.05054(13) 0.02381(15) 0.0240(4) Uani 1 1 d . . . . .
H10A H 0.253737 -0.048994 0.062036 0.029 Uiso 1 1 calc R U . . .
C11 C 0.10021(10) 0.02607(12) -0.05404(13) 0.0177(4) Uani 1 1 d . . . . .
C12 C 0.06280(9) 0.11292(12) -0.07850(13) 0.0174(4) Uani 1 1 d . . . . .
S1B S 0.000000 0.61851(5) -0.250000 0.02918(18) Uani 1 2 d S T P . .
O1B O 0.09460(9) 0.50957(11) 0.02035(11) 0.0343(4) Uani 1 1 d D . . . .
H1B H 0.1145(12) 0.5295(16) 0.0776(10) 0.041 Uiso 1 1 d D U . . .
O2B O 0.11712(10) 0.64467(11) -0.04478(13) 0.0446(5) Uani 1 1 d . . . . .
C1B C 0.08764(11) 0.57051(13) -0.05471(15) 0.0247(4) Uani 1 1 d . . . . .
C2B C 0.04038(11) 0.53188(13) -0.15387(15) 0.0263(4) Uani 1 1 d . . . . .
H2BA H 0.002463 0.495807 -0.138692 0.032 Uiso 1 1 calc R U . . .
H2BB H 0.068543 0.489831 -0.182855 0.032 Uiso 1 1 calc R U . . .

loop_
_atom_site_aniso_label
_atom_site_aniso_U_11
_atom_site_aniso_U_22
_atom_site_aniso_U_33
_atom_site_aniso_U_23
_atom_site_aniso_U_13
_atom_site_aniso_U_12
Co1 0.01499(12) 0.01548(13) 0.01732(13) 0.00116(8) 0.00097(9) -0.00398(8)
Zn1 0.01499(12) 0.01548(13) 0.01732(13) 0.00116(8) 0.00097(9) -0.00398(8)
S1A 0.0191(2) 0.0259(3) 0.0242(3) 0.00110(19) 0.00730(19) -0.00428(18)
O1A 0.0203(7) 0.0321(8) 0.0179(7) 0.0029(6) 0.0036(5) -0.0008(6)
O2A 0.0241(7) 0.0444(9) 0.0207(7) 0.0046(6) -0.0003(6) 0.0064(6)
O3A 0.0234(7) 0.0185(7) 0.0176(6) -0.0024(5) 0.0052(5) -0.0057(5)
O4A 0.0358(8) 0.0305(8) 0.0316(8) -0.0095(6) 0.0067(7) -0.0144(7)
C1A 0.0216(9) 0.0200(10) 0.0202(9) -0.0009(7) 0.0024(8) -0.0057(7)
C2A 0.0306(11) 0.0278(11) 0.0216(10) 0.0059(8) 0.0084(8) 0.0022(8)
C3A 0.0337(11) 0.0211(10) 0.0274(11) -0.0009(8) 0.0127(9) 0.0000(8)
C4A 0.0200(9) 0.0167(9) 0.0214(10) 0.0002(7) 0.0017(8) 0.0013(7)
N1 0.0191(8) 0.0166(8) 0.0200(8) 0.0021(6) 0.0032(6) -0.0016(6)
N2 0.0196(8) 0.0166(8) 0.0192(8) 0.0024(6) 0.0049(6) -0.0014(6)
C1 0.0264(10) 0.0190(10) 0.0302(11) 0.0011(8) 0.0073(9) -0.0006(8)
C2 0.0273(11) 0.0269(11) 0.0377(12) 0.0065(9) 0.0097(9) 0.0094(9)
C3 0.0170(9) 0.0373(12) 0.0264(11) 0.0044(9) 0.0048(8) 0.0031(8)
C4 0.0172(9) 0.0291(11) 0.0168(9) 0.0007(8) 0.0062(7) -0.0029(7)
C5 0.0177(9) 0.0390(12) 0.0223(10) -0.0029(9) 0.0064(8) -0.0102(8)
C6 0.0275(10) 0.0296(11) 0.0242(10) -0.0072(8) 0.0109(8) -0.0159(9)
C7 0.0285(10) 0.0212(10) 0.0174(9) -0.0026(7) 0.0105(8) -0.0082(8)
C8 0.0438(12) 0.0175(10) 0.0262(11) -0.0026(8) 0.0177(9) -0.0084(9)
C9 0.0418(12) 0.0179(10) 0.0283(11) 0.0047(8) 0.0143(9) 0.0053(9)
C10 0.0261(10) 0.0220(10) 0.0236(10) 0.0048(8) 0.0067(8) 0.0030(8)
C11 0.0198(9) 0.0196(9) 0.0148(9) -0.0003(7) 0.0069(7) -0.0034(7)
C12 0.0182(9) 0.0204(9) 0.0143(8) -0.0003(7) 0.0055(7) -0.0033(7)
S1B 0.0351(4) 0.0182(4) 0.0286(4) 0.000 -0.0001(3) 0.000
O1B 0.0461(10) 0.0324(8) 0.0188(7) -0.0022(6) 0.0001(7) -0.0100(7)
O2B 0.0563(11) 0.0225(8) 0.0424(10) 0.0001(7) -0.0064(8) -0.0105(7)
C1B 0.0267(10) 0.0199(10) 0.0263(10) -0.0023(8) 0.0058(8) 0.0028(8)
C2B 0.0325(11) 0.0212(10) 0.0232(10) -0.0013(8) 0.0045(9) -0.0003(8)

loop_
_atom_type_symbol
_atom_type_description
_atom_type_scat_dispersion_real
_atom_type_scat_dispersion_imag
_atom_type_scat_source
C C 0.0033 0.0016 'International Tables Vol C Tables 4.2.6.8 and 6.1.1.4'
H H 0.0000 0.0000 'International Tables Vol C Tables 4.2.6.8 and 6.1.1.4'
N N 0.0061 0.0033 'International Tables Vol C Tables 4.2.6.8 and 6.1.1.4'
O O 0.0106 0.0060 'International Tables Vol C Tables 4.2.6.8 and 6.1.1.4'
S S 0.1246 0.1234 'International Tables Vol C Tables 4.2.6.8 and 6.1.1.4'
Zn Zn 0.2839 1.4301 'International Tables Vol C Tables 4.2.6.8 and 6.1.1.4'
Co Co 0.3494 0.9721 'International Tables Vol C Tables 4.2.6.8 and 6.1.1.4'

loop_
_geom_angle_atom_site_label_1
_geom_angle_atom_site_label_2
_geom_angle_atom_site_label_3
_geom_angle
_geom_angle_site_symmetry_1
_geom_angle_site_symmetry_3
_geom_angle_publ_flag
O1A Co1 O3A 92.97(5) . 7 ?
O1A Co1 N2 92.28(6) . . ?
O3A Co1 N2 104.91(6) 7 . ?
O1A Co1 O3A 92.40(5) . . ?
O3A Co1 O3A 78.83(5) 7 . ?
N2 Co1 O3A 173.84(6) . . ?
O1A Co1 N1 164.52(6) . . ?
O3A Co1 N1 101.61(6) 7 . ?
N2 Co1 N1 79.06(6) . . ?
O3A Co1 N1 95.47(5) . . ?
O1A Co1 S1A 79.50(4) . . ?
O3A Co1 S1A 155.88(4) 7 . ?
N2 Co1 S1A 98.30(4) . . ?
O3A Co1 S1A 78.63(4) . . ?
N1 Co1 S1A 88.99(4) . . ?
C2A S1A C3A 103.43(10) . . ?
C2A S1A Co1 93.59(7) . . ?
C3A S1A Co1 94.33(7) . . ?
C1A O1A Co1 127.39(13) . . ?
C4A O3A Co1 127.38(12) . 7 ?
C4A O3A Co1 124.26(12) . . ?
Co1 O3A Co1 101.17(5) 7 . ?
O2A C1A O1A 123.61(18) . . ?
O2A C1A C2A 115.24(17) . . ?
O1A C1A C2A 121.14(16) . . ?
C1A C2A S1A 117.21(14) . . ?
C1A C2A H2AA 108.0 . . ?
S1A C2A H2AA 108.0 . . ?
C1A C2A H2AB 108.0 . . ?
S1A C2A H2AB 108.0 . . ?
H2AA C2A H2AB 107.2 . . ?
C4A C3A S1A 116.72(14) . . ?
C4A C3A H3AA 108.1 . . ?
S1A C3A H3AA 108.1 . . ?
C4A C3A H3AB 108.1 . . ?
S1A C3A H3AB 108.1 . . ?
H3AA C3A H3AB 107.3 . . ?
O4A C4A O3A 125.21(18) . . ?
O4A C4A C3A 118.53(17) . . ?
O3A C4A C3A 116.20(16) . . ?
C1 N1 C12 118.31(16) . . ?
C1 N1 Co1 128.97(13) . . ?
C12 N1 Co1 112.59(12) . . ?
C10 N2 C11 118.59(16) . . ?
C10 N2 Co1 128.17(13) . . ?
C11 N2 Co1 113.24(11) . . ?
N1 C1 C2 122.54(18) . . ?
N1 C1 H1A 118.7 . . ?
C2 C1 H1A 118.7 . . ?
C3 C2 C1 119.51(19) . . ?
C3 C2 H2A 120.2 . . ?
C1 C2 H2A 120.2 . . ?
C2 C3 C4 119.57(18) . . ?
C2 C3 H3A 120.2 . . ?
C4 C3 H3A 120.2 . . ?
C12 C4 C3 117.02(17) . . ?
C12 C4 C5 119.40(18) . . ?
C3 C4 C5 123.58(18) . . ?
C6 C5 C4 120.77(18) . . ?
C6 C5 H5A 119.6 . . ?
C4 C5 H5A 119.6 . . ?
C5 C6 C7 121.41(18) . . ?
C5 C6 H6A 119.3 . . ?
C7 C6 H6A 119.3 . . ?
C8 C7 C11 117.47(18) . . ?
C8 C7 C6 123.52(18) . . ?
C11 C7 C6 119.00(18) . . ?
C9 C8 C7 119.44(18) . . ?
C9 C8 H8A 120.3 . . ?
C7 C8 H8A 120.3 . . ?
C8 C9 C10 119.67(19) . . ?
C8 C9 H9A 120.2 . . ?
C10 C9 H9A 120.2 . . ?
N2 C10 C9 122.25(19) . . ?
N2 C10 H10A 118.9 . . ?
C9 C10 H10A 118.9 . . ?
N2 C11 C7 122.54(17) . . ?
N2 C11 C12 117.74(16) . . ?
C7 C11 C12 119.71(16) . . ?
N1 C12 C4 123.04(17) . . ?
N1 C12 C11 117.29(16) . . ?
C4 C12 C11 119.66(16) . . ?
C2B S1B C2B 93.02(13) 2_554 . ?
C1B O1B H1B 114.5(18) . . ?
O2B C1B O1B 124.29(19) . . ?
O2B C1B C2B 125.53(19) . . ?
O1B C1B C2B 110.13(16) . . ?
C1B C2B S1B 114.65(14) . . ?
C1B C2B H2BA 108.6 . . ?
S1B C2B H2BA 108.6 . . ?
C1B C2B H2BB 108.6 . . ?
S1B C2B H2BB 108.6 . . ?
H2BA C2B H2BB 107.6 . . ?

loop_
_geom_bond_atom_site_label_1
_geom_bond_atom_site_label_2
_geom_bond_distance
_geom_bond_site_symmetry_2
_geom_bond_publ_flag
Co1 O1A 2.0424(13) . ?
Co1 O3A 2.0506(13) 7 ?
Co1 N2 2.1017(15) . ?
Co1 O3A 2.1125(13) . ?
Co1 N1 2.1254(15) . ?
Co1 S1A 2.6574(5) . ?
S1A C2A 1.799(2) . ?
S1A C3A 1.803(2) . ?
O1A C1A 1.254(2) . ?
O2A C1A 1.249(2) . ?
O3A C4A 1.291(2) . ?
O4A C4A 1.222(2) . ?
C1A C2A 1.523(3) . ?
C2A H2AA 0.9700 . ?
C2A H2AB 0.9700 . ?
C3A C4A 1.524(3) . ?
C3A H3AA 0.9700 . ?
C3A H3AB 0.9700 . ?
N1 C1 1.326(2) . ?
N1 C12 1.358(2) . ?
N2 C10 1.324(2) . ?
N2 C11 1.355(2) . ?
C1 C2 1.396(3) . ?
C1 H1A 0.9300 . ?
C2 C3 1.370(3) . ?
C2 H2A 0.9300 . ?
C3 C4 1.406(3) . ?
C3 H3A 0.9300 . ?
C4 C12 1.404(2) . ?
C4 C5 1.431(3) . ?
C5 C6 1.347(3) . ?
C5 H5A 0.9300 . ?
C6 C7 1.434(3) . ?
C6 H6A 0.9300 . ?
C7 C8 1.402(3) . ?
C7 C11 1.403(2) . ?
C8 C9 1.362(3) . ?
C8 H8A 0.9300 . ?
C9 C10 1.399(3) . ?
C9 H9A 0.9300 . ?
C10 H10A 0.9300 . ?
C11 C12 1.436(3) . ?
S1B C2B 1.811(2) 2_554 ?
S1B C2B 1.811(2) . ?
O1B C1B 1.318(2) . ?
O1B H1B 0.813(10) . ?
O2B C1B 1.201(2) . ?
C1B C2B 1.500(3) . ?
C2B H2BA 0.9700 . ?
C2B H2BB 0.9700 . ?
